data_7034294
loop_
_publ_author_name
'Mukhopadhyay, Sujay'
'Gupta, Rakesh Kumar'
'Biswas, Arnab'
'Kumar, Amit'
'Dubey, Mrigendra'
'Hundal, Maninder Singh'
'Pandey, Daya Shankar'

_publ_section_title
;
 A dual-responsive &quot;turn-on&quot; bifunctional receptor: a
 chemosensor for Fe(3+) and chemodosimeter for Hg(2.).
;
_journal_issue 16
_journal_name_full 'Dalton transactions (Cambridge, England : 2003)'
_journal_page_first 7118
_journal_page_last 7122
_journal_paper_doi 10.1039/c4dt03778b
_journal_volume 44
_journal_year 2015
_chemical_formula_moiety 'C24 H17 Cl N4 O'
_chemical_formula_sum 'C24 H17 Cl N4 O'
_chemical_formula_weight 412.87
_chemical_name_systematic
; 
 ? 
;
_space_group_IT_number 14
_symmetry_cell_setting monoclinic
_symmetry_space_group_name_Hall '-P 2yn'
_symmetry_space_group_name_H-M 'P 1 21/n 1'
_atom_sites_solution_hydrogens geom
_atom_sites_solution_primary direct
_atom_sites_solution_secondary difmap
_audit_creation_method SHELXL-97
_audit_update_record
;
2015-02-17 deposited with the CCDC.
2015-02-24 downloaded from the CCDC.
;
_cell_angle_alpha 90.00
_cell_angle_beta 92.340(6)
_cell_angle_gamma 90.00
_cell_formula_units_Z 8
_cell_length_a 13.029(2)
_cell_length_b 22.884(5)
_cell_length_c 13.417(3)
_cell_measurement_reflns_used 1429
_cell_measurement_temperature 296(2)
_cell_measurement_theta_max 18.09
_cell_measurement_theta_min 2.31
_cell_volume 3997.0(14)
_computing_cell_refinement 'Bruker SAINT'
_computing_data_collection 'Bruker APEX2'
_computing_data_reduction 'Bruker SAINT'
_computing_molecular_graphics 'Bruker SHELXTL'
_computing_publication_material 'Bruker SHELXTL'
_computing_structure_refinement 'SHELXL-97 (Sheldrick, 2008)'
_computing_structure_solution 'Sir-92 (Altomare et al., 1993)'
_diffrn_ambient_temperature 296(2)
_diffrn_measured_fraction_theta_full 0.996
_diffrn_measured_fraction_theta_max 0.996
_diffrn_measurement_device_type 'Bruker APEX-II CCD'
_diffrn_measurement_method '\f and \w scans'
_diffrn_radiation_monochromator graphite
_diffrn_radiation_source 'fine-focus sealed tube'
_diffrn_radiation_type MoK\a
_diffrn_radiation_wavelength 0.71073
_diffrn_reflns_av_R_equivalents 0.1230
_diffrn_reflns_av_sigmaI/netI 0.1575
_diffrn_reflns_limit_h_max 16
_diffrn_reflns_limit_h_min -14
_diffrn_reflns_limit_k_max 28
_diffrn_reflns_limit_k_min -28
_diffrn_reflns_limit_l_max 16
_diffrn_reflns_limit_l_min -16
_diffrn_reflns_number 33107
_diffrn_reflns_theta_full 26.68
_diffrn_reflns_theta_max 26.68
_diffrn_reflns_theta_min 1.76
_exptl_absorpt_coefficient_mu 0.215
_exptl_absorpt_correction_T_max 0.7454
_exptl_absorpt_correction_T_min 0.6433
_exptl_absorpt_correction_type multi-scan
_exptl_absorpt_process_details 'SADABS-2008/1 - Bruker AXS area detector scaling and absorption correction'
_exptl_crystal_colour white
_exptl_crystal_density_diffrn 1.372
_exptl_crystal_density_method 'not measured'
_exptl_crystal_description Prism
_exptl_crystal_F_000 1712
_exptl_crystal_size_max 0.10
_exptl_crystal_size_mid 0.08
_exptl_crystal_size_min 0.05
_refine_diff_density_max 0.384
_refine_diff_density_min -0.233
_refine_diff_density_rms 0.047
_refine_ls_extinction_method none
_refine_ls_goodness_of_fit_ref 0.937
_refine_ls_hydrogen_treatment none
_refine_ls_matrix_type full
_refine_ls_number_parameters 543
_refine_ls_number_reflns 8414
_refine_ls_number_restraints 0
_refine_ls_restrained_S_all 0.937
_refine_ls_R_factor_all 0.2247
_refine_ls_R_factor_gt 0.0667
_refine_ls_shift/su_max 0.000
_refine_ls_shift/su_mean 0.000
_refine_ls_structure_factor_coef Fsqd
_refine_ls_weighting_details 'calc w=1/[\s^2^(Fo^2^)+(0.0638P)^2^+0.0000P] where P=(Fo^2^+2Fc^2^)/3'
_refine_ls_weighting_scheme calc
_refine_ls_wR_factor_gt 0.1343
_refine_ls_wR_factor_ref 0.1870
_reflns_number_gt 2975
_reflns_number_total 8414
_reflns_threshold_expression >2sigma(I)
_cod_data_source_file c4dt03778b2.cif
_cod_data_source_block L1
_cod_depositor_comments
;
The following automatic conversions were performed:

'_symmetry_cell_setting' value 'Monoclinic' changed to 'monoclinic'
according to
/usr/data/users/saulius/crontab/automatic-downloads/rss-feeds/RSC/lib/dictionaries/cif_core.dic
dictionary named 'cif_core.dic' version 2.4.2 from 2011-04-26.

'_exptl_absorpt_correction_type' value 'Multi-scan' changed to
'multi-scan' according to
/usr/data/users/saulius/crontab/automatic-downloads/rss-feeds/RSC/lib/dictionaries/cif_core.dic
dictionary named 'cif_core.dic' version 2.4.2 from 2011-04-26.

Automatic conversion script
Id: cif_fix_values 3105 2015-03-04 15:46:00Z robertas 

 Adding full bibliography for 7034292--7034295.cif.
;
_cod_original_sg_symbol_H-M 'P 21/n'
_cod_database_code 7034294

loop_
_symmetry_equiv_pos_as_xyz
'x, y, z'
'-x+1/2, y+1/2, -z+1/2'
'-x, -y, -z'
'x-1/2, -y-1/2, z-1/2'

loop_
_atom_site_label
_atom_site_type_symbol
_atom_site_fract_x
_atom_site_fract_y
_atom_site_fract_z
_atom_site_U_iso_or_equiv
_atom_site_adp_type
_atom_site_occupancy
_atom_site_symmetry_multiplicity
_atom_site_calc_flag
_atom_site_refinement_flags
C1 C 0.4763(4) 0.0404(2) 0.3507(3) 0.0637(13) Uani 1 1 d .
C2 C 0.3789(4) 0.0632(2) 0.3332(3) 0.0726(14) Uani 1 1 d .
H2 H 0.3696 0.1025 0.3176 0.087 Uiso 1 1 calc R
C3 C 0.2970(4) 0.0267(3) 0.3396(4) 0.0823(16) Uani 1 1 d .
H3 H 0.2311 0.0413 0.3270 0.099 Uiso 1 1 calc R
C4 C 0.3096(4) -0.0322(3) 0.3646(4) 0.0899(17) Uani 1 1 d .
H4 H 0.2524 -0.0561 0.3704 0.108 Uiso 1 1 calc R
C5 C 0.4077(4) -0.0552(2) 0.3807(4) 0.0730(15) Uani 1 1 d .
H5 H 0.4179 -0.0944 0.3968 0.088 Uiso 1 1 calc R
C6 C 0.4883(4) -0.0178(2) 0.3720(3) 0.0644(13) Uani 1 1 d .
C7 C 0.6436(3) -0.08206(17) 0.4000(3) 0.0579(13) Uani 1 1 d .
H7 H 0.6133 -0.1010 0.4574 0.070 Uiso 1 1 calc R
C8 C 0.6324(3) -0.12190(17) 0.3098(4) 0.0503(11) Uani 1 1 d .
C9 C 0.6152(3) -0.18237(18) 0.3201(3) 0.0495(11) Uani 1 1 d .
C10 C 0.6291(3) -0.20089(18) 0.1549(4) 0.0509(11) Uani 1 1 d .
C11 C 0.6303(3) -0.24186(19) 0.0761(4) 0.0591(13) Uani 1 1 d .
H11 H 0.6216 -0.2814 0.0890 0.071 Uiso 1 1 calc R
C12 C 0.6442(3) -0.2233(2) -0.0181(4) 0.0642(13) Uani 1 1 d .
C13 C 0.6421(4) -0.3199(2) -0.0857(4) 0.0911(17) Uani 1 1 d .
H13A H 0.7005 -0.3326 -0.0456 0.137 Uiso 1 1 calc R
H13B H 0.6412 -0.3395 -0.1489 0.137 Uiso 1 1 calc R
H13C H 0.5803 -0.3289 -0.0521 0.137 Uiso 1 1 calc R
C14 C 0.6577(3) -0.1633(2) -0.0393(4) 0.0666(13) Uani 1 1 d .
H14 H 0.6666 -0.1513 -0.1046 0.080 Uiso 1 1 calc R
C15 C 0.6576(3) -0.1232(2) 0.0353(4) 0.0638(13) Uani 1 1 d .
H15 H 0.6670 -0.0839 0.0210 0.077 Uiso 1 1 calc R
C16 C 0.6433(3) -0.14100(18) 0.1340(4) 0.0526(12) Uani 1 1 d .
C17 C 0.6465(3) -0.10265(18) 0.2160(4) 0.0569(12) Uani 1 1 d .
H17 H 0.6585 -0.0631 0.2055 0.068 Uiso 1 1 calc R
C18 C 0.8055(4) -0.0199(2) 0.3975(3) 0.0568(12) Uani 1 1 d .
C19 C 0.9112(4) -0.0180(3) 0.3996(4) 0.0777(15) Uani 1 1 d .
H19 H 0.9492 -0.0517 0.4127 0.093 Uiso 1 1 calc R
C20 C 0.9595(4) 0.0331(3) 0.3827(4) 0.0873(17) Uani 1 1 d .
H20 H 1.0309 0.0340 0.3850 0.105 Uiso 1 1 calc R
C21 C 0.9066(5) 0.0834(3) 0.3623(4) 0.0791(16) Uani 1 1 d .
H21 H 0.9422 0.1180 0.3522 0.095 Uiso 1 1 calc R
C22 C 0.8024(4) 0.0832(2) 0.3567(3) 0.0655(13) Uani 1 1 d .
H22 H 0.7663 0.1174 0.3418 0.079 Uiso 1 1 calc R
C23 C 0.7499(3) 0.0306(2) 0.3737(3) 0.0536(12) Uani 1 1 d .
C24 C 0.6407(4) 0.0266(2) 0.3672(3) 0.0611(13) Uani 1 1 d .
C25 C 0.6363(3) 0.2261(2) -0.0391(4) 0.0627(13) Uani 1 1 d .
C26 C 0.6408(3) 0.1870(2) -0.1164(4) 0.0727(14) Uani 1 1 d .
H26 H 0.6330 0.1471 -0.1065 0.087 Uiso 1 1 calc R
C27 C 0.6575(4) 0.2100(3) -0.2100(4) 0.0869(17) Uani 1 1 d .
H27 H 0.6608 0.1852 -0.2645 0.104 Uiso 1 1 calc R
C28 C 0.6696(4) 0.2705(3) -0.2233(5) 0.0888(17) Uani 1 1 d .
H28 H 0.6816 0.2853 -0.2863 0.107 Uiso 1 1 calc R
C29 C 0.6637(4) 0.3082(2) -0.1433(4) 0.0808(16) Uani 1 1 d .
H29 H 0.6712 0.3482 -0.1522 0.097 Uiso 1 1 calc R
C30 C 0.6467(3) 0.2857(2) -0.0501(4) 0.0596(12) Uani 1 1 d .
C31 C 0.6224(3) 0.27209(19) 0.1068(4) 0.0569(12) Uani 1 1 d .
C32 C 0.6081(3) 0.2763(2) 0.2116(4) 0.0550(12) Uani 1 1 d .
C33 C 0.6153(3) 0.3292(2) 0.2644(4) 0.0676(14) Uani 1 1 d .
H33 H 0.6280 0.3640 0.2313 0.081 Uiso 1 1 calc R
C34 C 0.6036(4) 0.3289(2) 0.3646(4) 0.0782(15) Uani 1 1 d .
H34 H 0.6066 0.3639 0.4000 0.094 Uiso 1 1 calc R
C35 C 1.1188(4) -0.0662(2) 0.1469(4) 0.100(2) Uani 1 1 d .
H35A H 1.0809 -0.0754 0.2048 0.150 Uiso 1 1 calc R
H35B H 1.1852 -0.0844 0.1525 0.150 Uiso 1 1 calc R
H35C H 1.0822 -0.0804 0.0883 0.150 Uiso 1 1 calc R
C36 C 0.5871(3) 0.2771(2) 0.4145(4) 0.0777(15) Uani 1 1 d .
H36 H 0.5813 0.2775 0.4833 0.093 Uiso 1 1 calc R
C37 C 0.5795(3) 0.2259(2) 0.3647(4) 0.0747(15) Uani 1 1 d .
H37 H 0.5677 0.1915 0.3993 0.090 Uiso 1 1 calc R
C38 C 0.8824(3) 0.10869(18) 0.1201(3) 0.0499(11) Uani 1 1 d .
C39 C 0.9854(4) 0.1280(2) 0.1293(3) 0.0670(13) Uani 1 1 d .
H39 H 0.9994 0.1678 0.1324 0.080 Uiso 1 1 calc R
C40 C 0.5889(3) 0.22452(19) 0.2635(4) 0.0568(12) Uani 1 1 d .
C41 C 0.6051(3) 0.16174(17) 0.1086(4) 0.0585(13) Uani 1 1 d .
H41 H 0.5491 0.1416 0.0719 0.070 Uiso 1 1 calc R
C42 C 1.0641(4) 0.0893(2) 0.1336(4) 0.0753(15) Uani 1 1 d .
H42 H 1.1316 0.1027 0.1382 0.090 Uiso 1 1 calc R
C43 C 0.7005(3) 0.12403(17) 0.1081(3) 0.0470(11) Uani 1 1 d .
C44 C 0.6914(3) 0.06295(19) 0.1037(3) 0.0520(11) Uani 1 1 d .
C45 C 0.7969(3) 0.14582(17) 0.1172(3) 0.0527(12) Uani 1 1 d .
H45 H 0.8065 0.1860 0.1216 0.063 Uiso 1 1 calc R
C46 C 0.8645(4) 0.04772(17) 0.1169(3) 0.0520(12) Uani 1 1 d .
C47 C 0.9463(4) 0.0083(2) 0.1235(3) 0.0642(13) Uani 1 1 d .
H47 H 0.9342 -0.0318 0.1227 0.077 Uiso 1 1 calc R
C48 C 1.0441(4) 0.0292(2) 0.1312(3) 0.0650(13) Uani 1 1 d .
N1 N 0.5745(3) 0.06842(15) 0.3485(3) 0.0623(10) Uani 1 1 d .
N2 N 0.5960(3) -0.02616(14) 0.3830(3) 0.0591(10) Uani 1 1 d .
N3 N 0.7533(3) -0.07017(17) 0.4234(3) 0.0781(12) Uani 1 1 d .
H3A H 0.7877 -0.0966 0.4558 0.094 Uiso 1 1 calc R
N4 N 0.6140(2) -0.22118(14) 0.2489(3) 0.0539(10) Uani 1 1 d .
N5 N 0.5740(3) 0.17285(17) 0.2108(3) 0.0815(13) Uani 1 1 d .
H5A H 0.5438 0.1448 0.2407 0.098 Uiso 1 1 calc R
N6 N 0.6373(2) 0.31480(15) 0.0433(3) 0.0620(11) Uani 1 1 d .
N7 N 0.6208(2) 0.21819(14) 0.0632(3) 0.0587(10) Uani 1 1 d .
N8 N 0.7663(3) 0.02541(14) 0.1085(3) 0.0541(9) Uani 1 1 d .
O1 O 0.6483(2) -0.25820(15) -0.1011(3) 0.0834(10) Uani 1 1 d .
O2 O 1.1310(3) -0.00413(17) 0.1397(3) 0.0911(11) Uani 1 1 d .
Cl1 Cl 0.59199(9) -0.21008(5) 0.43836(9) 0.0708(4) Uani 1 1 d .
Cl2 Cl 0.56874(9) 0.03234(5) 0.09222(10) 0.0751(4) Uani 1 1 d .

loop_
_atom_site_aniso_label
_atom_site_aniso_U_11
_atom_site_aniso_U_22
_atom_site_aniso_U_33
_atom_site_aniso_U_23
_atom_site_aniso_U_13
_atom_site_aniso_U_12
C1 0.080(4) 0.057(3) 0.055(3) -0.004(3) 0.018(3) 0.006(3)
C2 0.082(4) 0.060(3) 0.076(4) 0.007(3) 0.003(3) 0.014(3)
C3 0.072(4) 0.083(4) 0.092(5) -0.012(3) 0.003(3) 0.002(3)
C4 0.088(4) 0.082(5) 0.100(5) -0.021(4) 0.017(3) -0.024(4)
C5 0.095(4) 0.047(3) 0.078(4) -0.005(3) 0.023(3) -0.008(3)
C6 0.076(4) 0.046(3) 0.073(4) -0.014(3) 0.014(3) 0.003(3)
C7 0.078(3) 0.033(3) 0.063(4) 0.003(2) 0.006(3) 0.009(2)
C8 0.061(3) 0.034(3) 0.057(3) -0.004(2) 0.009(2) 0.003(2)
C9 0.059(3) 0.034(3) 0.057(3) 0.004(2) 0.017(2) 0.002(2)
C10 0.054(3) 0.044(3) 0.056(3) -0.008(2) 0.005(2) 0.003(2)
C11 0.067(3) 0.041(3) 0.070(4) -0.009(3) 0.011(3) 0.003(2)
C12 0.071(3) 0.060(4) 0.062(4) -0.016(3) 0.009(3) 0.005(3)
C13 0.115(4) 0.061(4) 0.098(5) -0.033(3) 0.015(3) 0.004(3)
C14 0.079(3) 0.063(3) 0.058(4) 0.004(3) 0.007(3) 0.009(3)
C15 0.089(3) 0.045(3) 0.057(4) 0.003(3) 0.007(3) 0.001(2)
C16 0.069(3) 0.034(3) 0.056(3) 0.000(2) 0.011(2) 0.002(2)
C17 0.081(3) 0.031(2) 0.060(4) 0.002(2) 0.012(3) 0.002(2)
C18 0.078(4) 0.048(3) 0.044(3) -0.006(2) 0.001(3) -0.005(3)
C19 0.081(4) 0.093(5) 0.058(4) -0.014(3) -0.008(3) 0.019(3)
C20 0.079(4) 0.120(5) 0.062(4) -0.014(4) -0.005(3) -0.016(4)
C21 0.092(5) 0.080(4) 0.066(4) 0.000(3) 0.000(3) -0.025(4)
C22 0.081(4) 0.059(3) 0.057(4) 0.008(3) 0.007(3) -0.013(3)
C23 0.048(3) 0.067(3) 0.046(3) -0.006(2) 0.002(2) 0.005(3)
C24 0.098(4) 0.039(3) 0.047(3) -0.005(2) 0.015(3) 0.007(3)
C25 0.066(3) 0.056(3) 0.067(4) 0.016(3) 0.005(3) 0.010(2)
C26 0.096(4) 0.054(3) 0.069(4) -0.002(3) 0.006(3) 0.009(3)
C27 0.101(4) 0.091(5) 0.069(4) -0.015(4) 0.008(3) 0.022(3)
C28 0.095(4) 0.103(5) 0.069(4) 0.019(4) 0.011(3) 0.016(4)
C29 0.089(4) 0.075(4) 0.080(5) 0.018(4) 0.018(3) -0.003(3)
C30 0.054(3) 0.056(3) 0.069(4) 0.006(3) 0.002(3) 0.004(2)
C31 0.055(3) 0.034(3) 0.082(4) 0.005(3) 0.001(3) 0.002(2)
C32 0.056(3) 0.054(3) 0.055(3) -0.001(3) 0.007(2) 0.002(2)
C33 0.067(3) 0.047(3) 0.090(4) -0.003(3) 0.017(3) -0.008(2)
C34 0.088(4) 0.068(4) 0.080(5) -0.016(3) 0.027(3) -0.004(3)
C35 0.110(5) 0.089(5) 0.100(5) -0.012(4) -0.011(4) 0.052(4)
C36 0.090(4) 0.068(4) 0.078(4) -0.002(3) 0.029(3) -0.004(3)
C37 0.088(4) 0.058(4) 0.081(4) 0.009(3) 0.031(3) -0.001(3)
C38 0.058(3) 0.044(3) 0.047(3) 0.006(2) -0.002(2) 0.001(2)
C39 0.070(3) 0.057(3) 0.074(4) 0.006(3) 0.006(3) -0.005(3)
C40 0.055(3) 0.043(3) 0.073(4) -0.003(3) 0.008(3) 0.000(2)
C41 0.066(3) 0.034(3) 0.075(4) 0.005(2) 0.009(3) -0.006(2)
C42 0.072(4) 0.077(4) 0.077(4) 0.007(3) 0.003(3) 0.002(3)
C43 0.058(3) 0.031(2) 0.051(3) 0.001(2) 0.000(2) -0.002(2)
C44 0.063(3) 0.038(3) 0.054(3) -0.001(2) -0.005(2) -0.006(2)
C45 0.070(3) 0.028(2) 0.060(3) 0.003(2) 0.001(2) -0.003(2)
C46 0.073(3) 0.036(3) 0.047(3) -0.005(2) 0.005(2) 0.005(3)
C47 0.086(4) 0.048(3) 0.059(4) -0.006(2) -0.002(3) 0.006(3)
C48 0.071(4) 0.066(4) 0.058(4) 0.000(3) 0.003(3) 0.019(3)
N1 0.086(3) 0.041(2) 0.061(3) 0.0021(19) 0.008(2) 0.009(2)
N2 0.088(3) 0.031(2) 0.059(3) -0.0014(18) 0.015(2) 0.003(2)
N3 0.098(3) 0.053(3) 0.081(3) -0.003(2) -0.015(3) 0.016(2)
N4 0.070(2) 0.035(2) 0.059(3) -0.004(2) 0.019(2) -0.0019(18)
N5 0.107(3) 0.047(3) 0.094(4) 0.010(2) 0.042(3) -0.002(2)
N6 0.064(2) 0.040(2) 0.082(3) 0.006(2) 0.011(2) -0.0006(19)
N7 0.065(2) 0.031(2) 0.080(3) 0.007(2) 0.005(2) 0.0027(18)
N8 0.070(3) 0.031(2) 0.061(3) -0.0059(18) -0.0047(19) 0.001(2)
O1 0.110(3) 0.072(2) 0.069(3) -0.022(2) 0.011(2) -0.001(2)
O2 0.083(3) 0.099(3) 0.091(3) -0.007(2) 0.000(2) 0.027(2)
Cl1 0.1022(9) 0.0405(7) 0.0718(9) 0.0056(6) 0.0291(7) -0.0057(6)
Cl2 0.0744(8) 0.0386(7) 0.1107(12) -0.0046(7) -0.0168(7) -0.0107(6)

loop_
_atom_type_symbol
_atom_type_description
_atom_type_scat_dispersion_real
_atom_type_scat_dispersion_imag
_atom_type_scat_source
C C 0.0033 0.0016 'International Tables Vol C Tables 4.2.6.8 and 6.1.1.4'
H H 0.0000 0.0000 'International Tables Vol C Tables 4.2.6.8 and 6.1.1.4'
N N 0.0061 0.0033 'International Tables Vol C Tables 4.2.6.8 and 6.1.1.4'
O O 0.0106 0.0060 'International Tables Vol C Tables 4.2.6.8 and 6.1.1.4'
Cl Cl 0.1484 0.1585 'International Tables Vol C Tables 4.2.6.8 and 6.1.1.4'

loop_
_geom_angle_atom_site_label_1
_geom_angle_atom_site_label_2
_geom_angle_atom_site_label_3
_geom_angle
C6 C1 C2 119.9(5)
C6 C1 N1 110.2(4)
C2 C1 N1 129.9(5)
C3 C2 C1 118.3(5)
C3 C2 H2 120.9
C1 C2 H2 120.9
C2 C3 C4 121.5(5)
C2 C3 H3 119.2
C4 C3 H3 119.2
C5 C4 C3 120.0(5)
C5 C4 H4 120.0
C3 C4 H4 120.0
C6 C5 C4 117.1(5)
C6 C5 H5 121.4
C4 C5 H5 121.4
C5 C6 C1 123.1(5)
C5 C6 N2 132.0(5)
C1 C6 N2 104.9(4)
N2 C7 N3 106.2(3)
N2 C7 C8 112.4(4)
N3 C7 C8 110.0(3)
N2 C7 H7 109.4
N3 C7 H7 109.4
C8 C7 H7 109.4
C17 C8 C9 116.0(4)
C17 C8 C7 122.3(4)
C9 C8 C7 121.5(4)
N4 C9 C8 126.5(4)
N4 C9 Cl1 114.9(3)
C8 C9 Cl1 118.6(3)
N4 C10 C16 122.5(4)
N4 C10 C11 118.1(4)
C16 C10 C11 119.3(4)
C12 C11 C10 119.7(4)
C12 C11 H11 120.1
C10 C11 H11 120.1
C11 C12 O1 125.8(5)
C11 C12 C14 121.1(4)
O1 C12 C14 113.1(5)
O1 C13 H13A 109.5
O1 C13 H13B 109.5
H13A C13 H13B 109.5
O1 C13 H13C 109.5
H13A C13 H13C 109.5
H13B C13 H13C 109.5
C15 C14 C12 120.2(5)
C15 C14 H14 119.9
C12 C14 H14 119.9
C14 C15 C16 120.3(4)
C14 C15 H15 119.9
C16 C15 H15 119.9
C15 C16 C17 123.8(4)
C15 C16 C10 119.4(4)
C17 C16 C10 116.8(4)
C8 C17 C16 121.6(4)
C8 C17 H17 119.2
C16 C17 H17 119.2
C19 C18 N3 121.4(5)
C19 C18 C23 119.2(4)
N3 C18 C23 119.3(4)
C20 C19 C18 119.7(5)
C20 C19 H19 120.1
C18 C19 H19 120.1
C19 C20 C21 122.0(5)
C19 C20 H20 119.0
C21 C20 H20 119.0
C22 C21 C20 120.4(5)
C22 C21 H21 119.8
C20 C21 H21 119.8
C21 C22 C23 119.0(4)
C21 C22 H22 120.5
C23 C22 H22 120.5
C18 C23 C22 119.6(4)
C18 C23 C24 118.0(4)
C22 C23 C24 122.3(4)
N1 C24 N2 113.4(4)
N1 C24 C23 128.0(4)
N2 C24 C23 118.6(4)
C26 C25 C30 123.7(5)
C26 C25 N7 131.8(5)
C30 C25 N7 104.5(4)
C25 C26 C27 116.8(5)
C25 C26 H26 121.6
C27 C26 H26 121.6
C26 C27 C28 120.7(5)
C26 C27 H27 119.6
C28 C27 H27 119.6
C29 C28 C27 120.4(5)
C29 C28 H28 119.8
C27 C28 H28 119.8
C30 C29 C28 119.2(5)
C30 C29 H29 120.4
C28 C29 H29 120.4
C29 C30 C25 119.1(5)
C29 C30 N6 130.2(5)
C25 C30 N6 110.7(4)
N6 C31 N7 113.2(5)
N6 C31 C32 128.0(4)
N7 C31 C32 118.8(4)
C40 C32 C33 119.2(5)
C40 C32 C31 117.7(4)
C33 C32 C31 123.1(4)
C34 C33 C32 119.1(5)
C34 C33 H33 120.4
C32 C33 H33 120.4
C33 C34 C36 120.6(5)
C33 C34 H34 119.7
C36 C34 H34 119.7
O2 C35 H35A 109.5
O2 C35 H35B 109.5
H35A C35 H35B 109.5
O2 C35 H35C 109.5
H35A C35 H35C 109.5
H35B C35 H35C 109.5
C37 C36 C34 121.0(5)
C37 C36 H36 119.5
C34 C36 H36 119.5
C36 C37 C40 120.2(5)
C36 C37 H37 119.9
C40 C37 H37 119.9
C45 C38 C39 124.4(4)
C45 C38 C46 117.8(4)
C39 C38 C46 117.8(4)
C42 C39 C38 121.0(4)
C42 C39 H39 119.5
C38 C39 H39 119.5
C37 C40 N5 120.6(4)
C37 C40 C32 119.8(4)
N5 C40 C32 119.4(5)
N7 C41 N5 106.8(3)
N7 C41 C43 112.2(3)
N5 C41 C43 111.2(4)
N7 C41 H41 108.9
N5 C41 H41 108.9
C43 C41 H41 108.9
C39 C42 C48 120.1(5)
C39 C42 H42 120.0
C48 C42 H42 120.0
C45 C43 C44 116.6(4)
C45 C43 C41 123.3(4)
C44 C43 C41 120.0(4)
N8 C44 C43 126.4(4)
N8 C44 Cl2 114.9(3)
C43 C44 Cl2 118.6(3)
C43 C45 C38 120.9(4)
C43 C45 H45 119.5
C38 C45 H45 119.5
N8 C46 C47 118.0(4)
N8 C46 C38 121.3(4)
C47 C46 C38 120.7(4)
C48 C47 C46 119.1(4)
C48 C47 H47 120.4
C46 C47 H47 120.4
C47 C48 O2 125.4(5)
C47 C48 C42 121.4(5)
O2 C48 C42 113.2(5)
C24 N1 C1 104.6(4)
C24 N2 C6 107.0(4)
C24 N2 C7 129.1(4)
C6 N2 C7 123.8(4)
C18 N3 C7 125.4(4)
C18 N3 H3A 117.3
C7 N3 H3A 117.3
C9 N4 C10 116.5(4)
C40 N5 C41 125.8(4)
C40 N5 H5A 117.1
C41 N5 H5A 117.1
C31 N6 C30 104.0(4)
C31 N7 C25 107.6(4)
C31 N7 C41 128.8(4)
C25 N7 C41 123.6(4)
C44 N8 C46 116.9(3)
C12 O1 C13 116.9(4)
C48 O2 C35 117.8(4)

loop_
_geom_bond_atom_site_label_1
_geom_bond_atom_site_label_2
_geom_bond_distance
C1 C6 1.370(6)
C1 C2 1.384(6)
C1 N1 1.432(5)
C2 C3 1.360(6)
C2 H2 0.9300
C3 C4 1.398(7)
C3 H3 0.9300
C4 C5 1.391(6)
C4 H4 0.9300
C5 C6 1.364(6)
C5 H5 0.9300
C6 N2 1.417(5)
C7 N2 1.436(5)
C7 N3 1.475(5)
C7 C8 1.518(6)
C7 H7 0.9800
C8 C17 1.353(5)
C8 C9 1.409(5)
C9 N4 1.303(5)
C9 Cl1 1.747(4)
C10 N4 1.367(5)
C10 C16 1.412(5)
C10 C11 1.414(5)
C11 C12 1.352(6)
C11 H11 0.9300
C12 O1 1.374(5)
C12 C14 1.413(6)
C13 O1 1.429(5)
C13 H13A 0.9600
C13 H13B 0.9600
C13 H13C 0.9600
C14 C15 1.358(6)
C14 H14 0.9300
C15 C16 1.406(6)
C15 H15 0.9300
C16 C17 1.406(5)
C17 H17 0.9300
C18 C19 1.377(6)
C18 N3 1.387(5)
C18 C23 1.394(6)
C19 C20 1.352(7)
C19 H19 0.9300
C20 C21 1.362(7)
C20 H20 0.9300
C21 C22 1.357(6)
C21 H21 0.9300
C22 C23 1.410(6)
C22 H22 0.9300
C23 C24 1.425(6)
C24 N1 1.305(5)
C24 N2 1.362(5)
C25 C26 1.372(6)
C25 C30 1.380(6)
C25 N7 1.407(6)
C26 C27 1.387(7)
C26 H26 0.9300
C27 C28 1.405(7)
C27 H27 0.9300
C28 C29 1.380(7)
C28 H28 0.9300
C29 C30 1.378(6)
C29 H29 0.9300
C30 N6 1.429(6)
C31 N6 1.317(5)
C31 N7 1.365(5)
C31 C32 1.429(6)
C32 C40 1.402(6)
C32 C33 1.405(6)
C33 C34 1.360(6)
C33 H33 0.9300
C34 C36 1.382(6)
C34 H34 0.9300
C35 O2 1.433(6)
C35 H35A 0.9600
C35 H35B 0.9600
C35 H35C 0.9600
C36 C37 1.350(6)
C36 H36 0.9300
C37 C40 1.369(6)
C37 H37 0.9300
C38 C45 1.401(5)
C38 C39 1.413(5)
C38 C46 1.415(5)
C39 C42 1.354(6)
C39 H39 0.9300
C40 N5 1.387(5)
C41 N7 1.446(5)
C41 N5 1.467(5)
C41 C43 1.513(5)
C41 H41 0.9800
C42 C48 1.399(6)
C42 H42 0.9300
C43 C45 1.352(5)
C43 C44 1.404(5)
C44 N8 1.300(5)
C44 Cl2 1.745(4)
C45 H45 0.9300
C46 N8 1.378(5)
C46 C47 1.398(5)
C47 C48 1.361(6)
C47 H47 0.9300
C48 O2 1.366(5)
N3 H3A 0.8600
N5 H5A 0.8600

loop_
_geom_torsion_atom_site_label_1
_geom_torsion_atom_site_label_2
_geom_torsion_atom_site_label_3
_geom_torsion_atom_site_label_4
_geom_torsion
C6 C1 C2 C3 1.1(7)
N1 C1 C2 C3 179.6(5)
C1 C2 C3 C4 1.0(8)
C2 C3 C4 C5 -1.9(8)
C3 C4 C5 C6 0.6(8)
C4 C5 C6 C1 1.5(7)
C4 C5 C6 N2 -179.9(5)
C2 C1 C6 C5 -2.5(7)
N1 C1 C6 C5 178.7(4)
C2 C1 C6 N2 178.7(4)
N1 C1 C6 N2 -0.2(5)
N2 C7 C8 C17 43.5(6)
N3 C7 C8 C17 -74.6(5)
N2 C7 C8 C9 -142.0(4)
N3 C7 C8 C9 100.0(4)
C17 C8 C9 N4 1.8(6)
C7 C8 C9 N4 -173.1(4)
C17 C8 C9 Cl1 -177.8(3)
C7 C8 C9 Cl1 7.3(5)
N4 C10 C11 C12 179.4(4)
C16 C10 C11 C12 -0.5(6)
C10 C11 C12 O1 179.1(4)
C10 C11 C12 C14 0.0(7)
C11 C12 C14 C15 0.5(7)
O1 C12 C14 C15 -178.7(4)
C12 C14 C15 C16 -0.5(7)
C14 C15 C16 C17 177.3(4)
C14 C15 C16 C10 0.1(6)
N4 C10 C16 C15 -179.5(4)
C11 C10 C16 C15 0.4(6)
N4 C10 C16 C17 3.1(6)
C11 C10 C16 C17 -177.0(4)
C9 C8 C17 C16 0.4(6)
C7 C8 C17 C16 175.2(4)
C15 C16 C17 C8 -179.9(4)
C10 C16 C17 C8 -2.6(6)
N3 C18 C19 C20 -174.0(5)
C23 C18 C19 C20 2.6(7)
C18 C19 C20 C21 -0.6(8)
C19 C20 C21 C22 -1.2(8)
C20 C21 C22 C23 0.9(7)
C19 C18 C23 C22 -2.9(6)
N3 C18 C23 C22 173.9(4)
C19 C18 C23 C24 177.0(4)
N3 C18 C23 C24 -6.2(6)
C21 C22 C23 C18 1.1(7)
C21 C22 C23 C24 -178.8(4)
C18 C23 C24 N1 178.2(4)
C22 C23 C24 N1 -1.9(7)
C18 C23 C24 N2 -1.0(6)
C22 C23 C24 N2 178.8(4)
C30 C25 C26 C27 0.5(7)
N7 C25 C26 C27 -179.9(4)
C25 C26 C27 C28 0.3(7)
C26 C27 C28 C29 -0.8(8)
C27 C28 C29 C30 0.5(8)
C28 C29 C30 C25 0.2(7)
C28 C29 C30 N6 -179.8(4)
C26 C25 C30 C29 -0.7(7)
N7 C25 C30 C29 179.6(4)
C26 C25 C30 N6 179.3(4)
N7 C25 C30 N6 -0.4(5)
N6 C31 C32 C40 177.2(4)
N7 C31 C32 C40 -2.5(6)
N6 C31 C32 C33 -4.7(7)
N7 C31 C32 C33 175.6(4)
C40 C32 C33 C34 0.0(6)
C31 C32 C33 C34 -178.1(4)
C32 C33 C34 C36 1.6(7)
C33 C34 C36 C37 -1.9(8)
C34 C36 C37 C40 0.7(7)
C45 C38 C39 C42 178.6(4)
C46 C38 C39 C42 0.8(7)
C36 C37 C40 N5 -175.5(4)
C36 C37 C40 C32 0.9(7)
C33 C32 C40 C37 -1.2(6)
C31 C32 C40 C37 176.9(4)
C33 C32 C40 N5 175.2(4)
C31 C32 C40 N5 -6.7(6)
C38 C39 C42 C48 -1.4(7)
N7 C41 C43 C45 33.5(6)
N5 C41 C43 C45 -85.9(5)
N7 C41 C43 C44 -150.1(4)
N5 C41 C43 C44 90.4(5)
C45 C43 C44 N8 0.9(7)
C41 C43 C44 N8 -175.7(4)
C45 C43 C44 Cl2 179.9(3)
C41 C43 C44 Cl2 3.3(6)
C44 C43 C45 C38 1.1(6)
C41 C43 C45 C38 177.6(4)
C39 C38 C45 C43 179.9(4)
C46 C38 C45 C43 -2.3(6)
C45 C38 C46 N8 1.7(6)
C39 C38 C46 N8 179.6(4)
C45 C38 C46 C47 -177.4(4)
C39 C38 C46 C47 0.5(6)
N8 C46 C47 C48 179.6(4)
C38 C46 C47 C48 -1.3(7)
C46 C47 C48 O2 179.0(4)
C46 C47 C48 C42 0.7(7)
C39 C42 C48 C47 0.7(8)
C39 C42 C48 O2 -177.9(4)
N2 C24 N1 C1 -0.9(5)
C23 C24 N1 C1 179.8(4)
C6 C1 N1 C24 0.6(5)
C2 C1 N1 C24 -178.0(5)
N1 C24 N2 C6 0.8(5)
C23 C24 N2 C6 -179.9(4)
N1 C24 N2 C7 176.3(4)
C23 C24 N2 C7 -4.3(7)
C5 C6 N2 C24 -179.1(5)
C1 C6 N2 C24 -0.3(5)
C5 C6 N2 C7 5.1(8)
C1 C6 N2 C7 -176.2(4)
N3 C7 N2 C24 14.3(6)
C8 C7 N2 C24 -106.0(5)
N3 C7 N2 C6 -170.9(4)
C8 C7 N2 C6 68.9(5)
C19 C18 N3 C7 -163.6(4)
C23 C18 N3 C7 19.7(6)
N2 C7 N3 C18 -21.9(6)
C8 C7 N3 C18 100.0(5)
C8 C9 N4 C10 -1.3(6)
Cl1 C9 N4 C10 178.3(3)
C16 C10 N4 C9 -1.2(6)
C11 C10 N4 C9 178.8(4)
C37 C40 N5 C41 -164.4(4)
C32 C40 N5 C41 19.2(6)
N7 C41 N5 C40 -18.9(6)
C43 C41 N5 C40 103.7(5)
N7 C31 N6 C30 -0.3(5)
C32 C31 N6 C30 180.0(4)
C29 C30 N6 C31 -179.5(4)
C25 C30 N6 C31 0.4(5)
N6 C31 N7 C25 0.1(5)
C32 C31 N7 C25 179.8(4)
N6 C31 N7 C41 -179.1(4)
C32 C31 N7 C41 0.6(6)
C26 C25 N7 C31 -179.5(5)
C30 C25 N7 C31 0.2(4)
C26 C25 N7 C41 -0.2(7)
C30 C25 N7 C41 179.4(4)
N5 C41 N7 C31 9.0(6)
C43 C41 N7 C31 -113.1(5)
N5 C41 N7 C25 -170.1(4)
C43 C41 N7 C25 67.8(5)
C43 C44 N8 C46 -1.5(7)
Cl2 C44 N8 C46 179.5(3)
C47 C46 N8 C44 179.2(4)
C38 C46 N8 C44 0.1(6)
C11 C12 O1 C13 -3.1(7)
C14 C12 O1 C13 176.1(4)
C47 C48 O2 C35 -3.9(7)
C42 C48 O2 C35 174.6(4)
